data_4320517
loop_
_publ_author_name
'Claire J. Carmalt'
'John D. Mileham'
'Andrew J. P. White'
'David J. Williams'
'Jonathan W. Steed'

_publ_section_title
;
 Synthesis and Characterization of Gallium Silylamido Complexes
;
_journal_name_full 'Inorganic Chemistry'
_journal_page_first 6035
_journal_page_last 6038
_journal_paper_doi 10.1021/ic010507q
_journal_volume 40
_journal_year 2001
_chemical_formula_sum 'C16 H24 Cl4 Ga2 N2 Si2'
_chemical_formula_weight 581.79
_chemical_name_systematic
;
?
;
_space_group_IT_number 15
_symmetry_cell_setting monoclinic
_symmetry_space_group_name_Hall '-C 2yc'
_symmetry_space_group_name_H-M 'C 1 2/c 1'
_atom_sites_solution_hydrogens geom
_atom_sites_solution_primary direct
_atom_sites_solution_secondary difmap
_audit_creation_method SHELXL
_cell_angle_alpha 90.00
_cell_angle_beta 93.848(10)
_cell_angle_gamma 90.00
_cell_formula_units_Z 4
_cell_length_a 12.5301(12)
_cell_length_b 14.472(2)
_cell_length_c 13.4574(13)
_cell_measurement_reflns_used 25
_cell_measurement_temperature 183(2)
_cell_measurement_theta_max 12.45
_cell_measurement_theta_min 5.22
_cell_volume 2434.8(5)
_computing_cell_refinement 'Siemens XSCANS'
_computing_data_collection 'Siemens XSCANS'
_computing_data_reduction 'Siemens SHELXTL'
_computing_molecular_graphics 'Siemens SHELXTL'
_computing_publication_material 'Siemens SHELXTL'
_computing_structure_refinement 'SHELXL-93 (Sheldrick, 1993)'
_computing_structure_solution 'SHELXS-86 (Sheldrick, 1990)'
_diffrn_ambient_temperature 183(2)
_diffrn_measurement_device 'Siemens P4'
_diffrn_measurement_method '\w scans'
_diffrn_radiation_monochromator graphite
_diffrn_radiation_source 'fine-focus sealed tube'
_diffrn_radiation_type MoK\a
_diffrn_radiation_wavelength 0.71073
_diffrn_reflns_av_R_equivalents 0.0529
_diffrn_reflns_av_sigmaI/netI 0.0519
_diffrn_reflns_limit_h_max 14
_diffrn_reflns_limit_h_min 0
_diffrn_reflns_limit_k_max 17
_diffrn_reflns_limit_k_min 0
_diffrn_reflns_limit_l_max 15
_diffrn_reflns_limit_l_min -15
_diffrn_reflns_number 2252
_diffrn_reflns_theta_max 25.00
_diffrn_reflns_theta_min 2.15
_diffrn_standards_decay_% 10.44
_diffrn_standards_interval_count 97
_diffrn_standards_number 3
_exptl_absorpt_coefficient_mu 2.755
_exptl_absorpt_correction_T_max 0.4866
_exptl_absorpt_correction_T_min 0.2840
_exptl_absorpt_correction_type Ellipsoidal
_exptl_crystal_colour Clear
_exptl_crystal_density_diffrn 1.587
_exptl_crystal_description blocks
_exptl_crystal_F_000 1168
_exptl_crystal_size_max 0.47
_exptl_crystal_size_mid 0.43
_exptl_crystal_size_min 0.20
_refine_diff_density_max 0.470
_refine_diff_density_min -0.381
_refine_diff_density_rms 0.086
_refine_ls_extinction_method none
_refine_ls_goodness_of_fit_all 1.029
_refine_ls_goodness_of_fit_obs 1.064
_refine_ls_matrix_type full
_refine_ls_number_parameters 110
_refine_ls_number_reflns 2018
_refine_ls_number_restraints 1
_refine_ls_restrained_S_all 1.092
_refine_ls_restrained_S_obs 1.064
_refine_ls_R_factor_all 0.0578
_refine_ls_R_factor_obs 0.0404
_refine_ls_shift/esd_max 0.000
_refine_ls_shift/esd_mean 0.000
_refine_ls_structure_factor_coef Fsqd
_refine_ls_weighting_details 'w=1/[\s^2^(Fo^2^)+(0.0386P)^2^+3.6269P] where P=(Fo^2^+2Fc^2^)/3'
_refine_ls_weighting_scheme calc
_refine_ls_wR_factor_all 0.0986
_refine_ls_wR_factor_obs 0.0862
_reflns_number_observed 1722
_reflns_number_total 2150
_reflns_observed_criterion >2sigma(I)
_cod_data_source_file ic010507q_1.cif
_cod_data_source_block Compound1
_cod_depositor_comments
;
The following automatic conversions were performed:

'_symmetry_cell_setting' value 'Monoclinic' changed to 'monoclinic'
according to the built-in table from CIF Core dictionary named
'cif_core.dic' version 2.4.1 from 2010-06-29.

Automatic conversion script
Id: cif_fix_values 1646 2011-03-28 12:23:43Z adriana 

The following automatic conversions were performed:

'_refine_ls_weighting_scheme' value 'calc
w=1/[\s^2^(Fo^2^)+(0.0386P)^2^+3.6269P] where P=(Fo^2^+2Fc^2^)/3' was
changed to 'calc'. New tag '_refine_ls_weighting_details' was
created. The value of the new tag was set to
'w=1/[\s^2^(Fo^2^)+(0.0386P)^2^+3.6269P] where P=(Fo^2^+2Fc^2^)/3'.

Automatic conversion script
Id: cif_fix_values 3143 2015-03-26 13:38:13Z robertas 
;
_cod_original_cell_volume 2434.8(4)
_cod_original_formula_sum 'C16 H24 N2 Si2 Cl4 Ga2'
_cod_database_code 4320517

loop_
_symmetry_equiv_pos_as_xyz
'x, y, z'
'-x, y, -z+1/2'
'x+1/2, y+1/2, z'
'-x+1/2, y+1/2, -z+1/2'
'-x, -y, -z'
'x, -y, z-1/2'
'-x+1/2, -y+1/2, -z'
'x+1/2, -y+1/2, z-1/2'

loop_
_atom_site_aniso_label
_atom_site_aniso_U_11
_atom_site_aniso_U_22
_atom_site_aniso_U_33
_atom_site_aniso_U_23
_atom_site_aniso_U_13
_atom_site_aniso_U_12
Ga 0.0388(3) 0.0248(2) 0.0275(2) -0.0040(2) 0.0064(2) -0.0099(2)
Si 0.0334(6) 0.0301(6) 0.0297(6) 0.0043(4) 0.0062(4) -0.0014(4)
Cl1 0.0482(7) 0.0663(8) 0.0400(6) -0.0178(5) 0.0003(5) -0.0222(6)
Cl2 0.0674(8) 0.0297(5) 0.0524(7) 0.0003(5) 0.0220(6) 0.0047(5)
N 0.027(2) 0.028(2) 0.026(2) 0.0009(13) 0.0042(13) -0.0028(13)
C1 0.063(3) 0.032(2) 0.054(3) 0.006(2) 0.014(2) -0.013(2)
C2 0.037(2) 0.059(3) 0.043(3) 0.008(2) 0.003(2) 0.009(2)
C3 0.061(3) 0.052(3) 0.043(3) 0.013(2) 0.016(2) 0.013(3)
C4 0.063(3) 0.080(4) 0.037(3) 0.014(3) 0.020(2) 0.018(3)
C5 0.052(3) 0.076(4) 0.036(3) -0.007(2) 0.014(2) 0.003(3)
C6 0.097(5) 0.051(3) 0.058(3) -0.006(3) 0.034(3) 0.007(3)
C7 0.087(4) 0.046(3) 0.041(3) 0.007(2) 0.025(3) 0.008(3)
C8 0.029(2) 0.040(2) 0.030(2) 0.002(2) 0.006(2) 0.001(2)

loop_
_atom_site_label
_atom_site_type_symbol
_atom_site_fract_x
_atom_site_fract_y
_atom_site_fract_z
_atom_site_U_iso_or_equiv
_atom_site_thermal_displace_type
_atom_site_occupancy
_atom_site_calc_flag
_atom_site_refinement_flags
_atom_site_disorder_group
Ga Ga 0.23043(4) 0.16812(3) 0.44620(3) 0.03018(15) Uani 1 d . .
Si Si 0.21389(10) 0.14223(8) 0.68711(9) 0.0309(3) Uani 1 d . .
Cl1 Cl 0.08752(11) 0.14259(10) 0.35444(9) 0.0516(3) Uani 1 d . .
Cl2 Cl 0.34070(12) 0.05379(8) 0.45021(10) 0.0491(3) Uani 1 d . .
N N 0.1954(3) 0.2152(2) 0.5789(3) 0.0267(7) Uani 1 d D .
H H 0.1238(5) 0.2219(36) 0.5745(37) 0.031(13) Uiso 1 d D .
C1 C 0.1396(5) 0.0342(4) 0.6564(4) 0.0491(12) Uani 1 d . .
H1A H 0.0636(5) 0.0483(4) 0.6425(4) 0.074 Uiso 1 calc R .
H1B H 0.1480(5) -0.0085(4) 0.7129(4) 0.074 Uiso 1 calc R .
H1C H 0.1679(5) 0.0055(4) 0.5977(4) 0.074 Uiso 1 calc R .
C2 C 0.3584(4) 0.1199(4) 0.7143(4) 0.0465(12) Uani 1 d . .
H2A H 0.3953(4) 0.1783(4) 0.7302(4) 0.070 Uiso 1 calc R .
H2B H 0.3882(4) 0.0919(4) 0.6559(4) 0.070 Uiso 1 calc R .
H2C H 0.3683(4) 0.0778(4) 0.7712(4) 0.070 Uiso 1 calc R .
C3 C 0.1465(3) 0.1532(2) 0.8815(2) 0.0512(13) Uani 1 d G .
H3A H 0.1619(3) 0.0889(2) 0.8819(2) 0.061 Uiso 1 calc R .
C4 C 0.1119(3) 0.1953(3) 0.9665(2) 0.059(2) Uani 1 d G .
H4A H 0.1038(5) 0.1598(3) 1.0249(3) 0.071 Uiso 1 calc R .
C5 C 0.0893(3) 0.2894(3) 0.9660(2) 0.0543(14) Uani 1 d G .
H5A H 0.0657(5) 0.3182(4) 1.0240(3) 0.065 Uiso 1 calc R .
C6 C 0.1012(4) 0.3413(2) 0.8805(3) 0.067(2) Uani 1 d G .
H6A H 0.0858(6) 0.4055(2) 0.8802(4) 0.081 Uiso 1 calc R .
C7 C 0.1358(4) 0.2991(2) 0.7956(2) 0.0573(15) Uani 1 d G .
H7A H 0.1439(5) 0.3346(3) 0.7372(3) 0.069 Uiso 1 calc R .
C8 C 0.1584(3) 0.2051(2) 0.7961(2) 0.0326(9) Uani 1 d G .

loop_
_atom_type_symbol
_atom_type_description
_atom_type_scat_dispersion_real
_atom_type_scat_dispersion_imag
_atom_type_scat_source
C C 0.0033 0.0016 'International Tables Vol C Tables 4.2.6.8 and 6.1.1.4'
H H 0.0000 0.0000 'International Tables Vol C Tables 4.2.6.8 and 6.1.1.4'
N N 0.0061 0.0033 'International Tables Vol C Tables 4.2.6.8 and 6.1.1.4'
Si Si 0.0817 0.0704 'International Tables Vol C Tables 4.2.6.8 and 6.1.1.4'
Cl Cl 0.1484 0.1585 'International Tables Vol C Tables 4.2.6.8 and 6.1.1.4'
Ga Ga 0.2307 1.6083 'International Tables Vol C Tables 4.2.6.8 and 6.1.1.4'

loop_
_geom_angle_atom_site_label_1
_geom_angle_atom_site_label_2
_geom_angle_atom_site_label_3
_geom_angle
_geom_angle_site_symmetry_1
_geom_angle_site_symmetry_3
_geom_angle_publ_flag
N Ga N 89.74(14) 7_556 . ?
N Ga Cl1 115.86(11) 7_556 . ?
N Ga Cl1 110.55(11) . . ?
N Ga Cl2 110.73(11) 7_556 . ?
N Ga Cl2 114.88(11) . . ?
Cl1 Ga Cl2 113.12(6) . . ?
N Ga Ga 45.16(10) 7_556 7_556 ?
N Ga Ga 44.58(10) . 7_556 ?
Cl1 Ga Ga 123.72(5) . 7_556 ?
Cl2 Ga Ga 123.15(5) . 7_556 ?
N Si C2 109.5(2) . . ?
N Si C1 106.2(2) . . ?
C2 Si C1 111.5(3) . . ?
N Si C8 108.1(2) . . ?
C2 Si C8 109.6(2) . . ?
C1 Si C8 111.9(2) . . ?
Si N Ga 127.2(2) . 7_556 ?
Si N Ga 120.1(2) . . ?
Ga N Ga 90.26(14) 7_556 . ?
C4 C3 C8 120.0 . . ?
C5 C4 C3 120.0 . . ?
C4 C5 C6 120.0 . . ?
C5 C6 C7 120.0 . . ?
C6 C7 C8 120.0 . . ?
C7 C8 C3 120.0 . . ?
C7 C8 Si 123.4(2) . . ?
C3 C8 Si 116.5(2) . . ?

loop_
_geom_bond_atom_site_label_1
_geom_bond_atom_site_label_2
_geom_bond_distance
_geom_bond_site_symmetry_2
_geom_bond_publ_flag
Ga N 1.968(3) 7_556 ?
Ga N 1.988(4) . ?
Ga Cl1 2.1380(13) . ?
Ga Cl2 2.1540(14) . ?
Ga Ga 2.8033(9) 7_556 ?
Si N 1.801(4) . ?
Si C2 1.852(5) . ?
Si C1 1.852(5) . ?
Si C8 1.897(3) . ?
N Ga 1.968(3) 7_556 ?
C3 C4 1.39 . ?
C3 C8 1.39 . ?
C4 C5 1.39 . ?
C5 C6 1.39 . ?
C6 C7 1.39 . ?
C7 C8 1.39 . ?
